data_4032674
loop_
_publ_author_name
'Wu, Lisha'
'Meng, Yinfeng'
'Ferguson, Jamie'
'Wang, Lijie'
'Zeng, Fanlong'

_publ_section_title
;
 Palladium-Catalyzed Oxidative Annulation of ortho-Alkenylanilines and
 Allenes: an Access to Benzo[b]azepines.
;
_journal_name_full 'The Journal of organic chemistry'
_journal_paper_doi 10.1021/acs.joc.7b00012
_journal_year 2017
_chemical_formula_moiety 'C31 H27 N O2 S'
_chemical_formula_sum 'C31 H27 N O2 S'
_chemical_formula_weight 477.59
_space_group_crystal_system monoclinic
_space_group_IT_number 14
_space_group_name_Hall '-P 2ybc'
_space_group_name_H-M_alt 'P 1 21/c 1'
_symmetry_space_group_name_Hall '-P 2ybc'
_symmetry_space_group_name_H-M 'P 1 21/c 1'
_atom_sites_solution_hydrogens geom
_audit_creation_method SHELXL-2014/7
_cell_angle_alpha 90
_cell_angle_beta 98.144(10)
_cell_angle_gamma 90
_cell_formula_units_Z 4
_cell_length_a 9.747(5)
_cell_length_b 9.840(5)
_cell_length_c 26.389(14)
_cell_measurement_reflns_used 1732
_cell_measurement_temperature 296(2)
_cell_measurement_theta_max 19.808
_cell_measurement_theta_min 2.213
_cell_volume 2505(2)
_computing_structure_refinement 'SHELXL-2014/7 (Sheldrick, 2014)'
_diffrn_ambient_temperature 296(2)
_diffrn_measured_fraction_theta_full 0.999
_diffrn_measured_fraction_theta_max 0.999
_diffrn_measurement_device_type \w
_diffrn_radiation_type MoK\a
_diffrn_radiation_wavelength 0.71073
_diffrn_reflns_av_R_equivalents 0.0416
_diffrn_reflns_av_unetI/netI 0.0519
_diffrn_reflns_Laue_measured_fraction_full 0.999
_diffrn_reflns_Laue_measured_fraction_max 0.999
_diffrn_reflns_limit_h_max 11
_diffrn_reflns_limit_h_min -11
_diffrn_reflns_limit_k_max 11
_diffrn_reflns_limit_k_min -8
_diffrn_reflns_limit_l_max 24
_diffrn_reflns_limit_l_min -31
_diffrn_reflns_number 12245
_diffrn_reflns_point_group_measured_fraction_full 0.999
_diffrn_reflns_point_group_measured_fraction_max 0.999
_diffrn_reflns_theta_full 24.999
_diffrn_reflns_theta_max 24.999
_diffrn_reflns_theta_min 2.111
_exptl_absorpt_coefficient_mu 0.158
_exptl_absorpt_correction_type multi-scan
_exptl_absorpt_process_details sadabs
_exptl_crystal_colour colorless
_exptl_crystal_density_diffrn 1.266
_exptl_crystal_description block
_exptl_crystal_F_000 1008
_exptl_crystal_size_max 0.359
_exptl_crystal_size_mid 0.302
_exptl_crystal_size_min 0.153
_exptl_transmission_factor_max 0.976
_exptl_transmission_factor_min 0.945
_refine_diff_density_max 0.222
_refine_diff_density_min -0.282
_refine_diff_density_rms 0.039
_refine_ls_extinction_method none
_refine_ls_goodness_of_fit_ref 1.001
_refine_ls_hydrogen_treatment constr
_refine_ls_matrix_type full
_refine_ls_number_parameters 316
_refine_ls_number_reflns 4405
_refine_ls_number_restraints 0
_refine_ls_restrained_S_all 1.001
_refine_ls_R_factor_all 0.0839
_refine_ls_R_factor_gt 0.0492
_refine_ls_shift/su_max 0.000
_refine_ls_shift/su_mean 0.000
_refine_ls_structure_factor_coef Fsqd
_refine_ls_weighting_details 'w=1/[\s^2^(Fo^2^)+(0.0589P)^2^+0.2072P] where P=(Fo^2^+2Fc^2^)/3'
_refine_ls_weighting_scheme calc
_refine_ls_wR_factor_gt 0.1166
_refine_ls_wR_factor_ref 0.1305
_reflns_Friedel_coverage 0.000
_reflns_number_gt 2882
_reflns_number_total 4405
_reflns_threshold_expression 'I > 2\s(I)'
_cod_data_source_file jo7b00012_si_002.cif
_cod_data_source_block xb9872_0m
_cod_database_code 4032674
_shelx_shelxl_version_number 2014/7
_shelx_space_group_comment
;
The symmetry employed for this shelxl refinement is uniquely defined
by the following loop, which should always be used as a source of
symmetry information in preference to the above space-group names.
They are only intended as comments.
;
_shelx_estimated_absorpt_t_min 0.945
_shelx_estimated_absorpt_t_max 0.976

loop_
_space_group_symop_operation_xyz
'x, y, z'
'-x, y+1/2, -z+1/2'
'-x, -y, -z'
'x, -y-1/2, z-1/2'

loop_
_atom_site_label
_atom_site_type_symbol
_atom_site_fract_x
_atom_site_fract_y
_atom_site_fract_z
_atom_site_U_iso_or_equiv
_atom_site_adp_type
_atom_site_occupancy
_atom_site_site_symmetry_order
_atom_site_calc_flag
_atom_site_refinement_flags_posn
_atom_site_refinement_flags_adp
S1 S 0.47927(6) 0.57251(7) 0.39748(2) 0.0534(2) Uani 1 1 d . .
N1 N 0.50668(19) 0.4338(2) 0.36688(7) 0.0509(5) Uani 1 1 d . .
O1 O 0.51385(19) 0.68310(19) 0.36727(7) 0.0689(5) Uani 1 1 d . .
O2 O 0.54891(17) 0.5554(2) 0.44798(6) 0.0702(6) Uani 1 1 d . .
C1 C -0.1383(3) 0.5864(5) 0.39775(16) 0.1220(15) Uani 1 1 d . .
H1A H -0.1602 0.5369 0.4269 0.183 Uiso 1 1 calc R U
H1B H -0.1714 0.6780 0.3991 0.183 Uiso 1 1 calc R U
H1C H -0.1820 0.5435 0.3670 0.183 Uiso 1 1 calc R U
C2 C 0.0171(3) 0.5875(3) 0.39820(13) 0.0716(8) Uani 1 1 d . .
C3 C 0.0775(3) 0.6507(3) 0.36116(12) 0.0780(9) Uani 1 1 d . .
H3 H 0.0216 0.6967 0.3352 0.094 Uiso 1 1 calc R U
C4 C 0.2174(3) 0.6490(3) 0.36077(10) 0.0617(7) Uani 1 1 d . .
H4 H 0.2559 0.6923 0.3348 0.074 Uiso 1 1 calc R U
C5 C 0.3005(2) 0.5823(2) 0.39927(9) 0.0476(6) Uani 1 1 d . .
C6 C 0.2440(3) 0.5189(3) 0.43782(9) 0.0551(6) Uani 1 1 d . .
H6 H 0.3005 0.4748 0.4641 0.066 Uiso 1 1 calc R U
C7 C 0.1021(3) 0.5218(3) 0.43685(11) 0.0671(8) Uani 1 1 d . .
H7 H 0.0630 0.4787 0.4627 0.081 Uiso 1 1 calc R U
C8 C 0.4581(2) 0.4216(3) 0.31363(9) 0.0487(6) Uani 1 1 d . .
C9 C 0.5301(3) 0.4888(3) 0.27948(10) 0.0598(7) Uani 1 1 d . .
H9 H 0.6030 0.5463 0.2918 0.072 Uiso 1 1 calc R U
C10 C 0.4954(3) 0.4717(3) 0.22800(11) 0.0678(8) Uani 1 1 d . .
H10 H 0.5434 0.5183 0.2054 0.081 Uiso 1 1 calc R U
C11 C 0.3894(3) 0.3855(3) 0.20973(10) 0.0646(8) Uani 1 1 d . .
H11 H 0.3673 0.3709 0.1747 0.077 Uiso 1 1 calc R U
C12 C 0.3154(3) 0.3203(3) 0.24353(10) 0.0568(7) Uani 1 1 d . .
H12 H 0.2429 0.2630 0.2307 0.068 Uiso 1 1 calc R U
C13 C 0.3459(2) 0.3380(2) 0.29623(9) 0.0478(6) Uani 1 1 d . .
C14 C 0.2567(2) 0.2709(2) 0.32993(9) 0.0492(6) Uani 1 1 d . .
C15 C 0.2949(2) 0.2271(2) 0.37800(10) 0.0520(6) Uani 1 1 d . .
H15 H 0.2240 0.1854 0.3924 0.062 Uiso 1 1 calc R U
C16 C 0.4251(2) 0.2324(3) 0.41151(10) 0.0528(6) Uani 1 1 d . .
C17 C 0.5439(2) 0.3075(3) 0.39450(10) 0.0610(7) Uani 1 1 d . .
H17A H 0.6106 0.3281 0.4244 0.073 Uiso 1 1 calc R U
H17B H 0.5892 0.2481 0.3726 0.073 Uiso 1 1 calc R U
C18 C 0.4410(3) 0.1759(3) 0.45797(10) 0.0567(7) Uani 1 1 d . .
H18 H 0.5229 0.1964 0.4792 0.068 Uiso 1 1 calc R U
C19 C 0.3448(2) 0.0855(3) 0.47948(10) 0.0529(6) Uani 1 1 d . .
C20 C 0.3199(3) 0.1008(3) 0.52930(11) 0.0651(8) Uani 1 1 d . .
H20 H 0.3640 0.1702 0.5493 0.078 Uiso 1 1 calc R U
C21 C 0.2307(3) 0.0150(3) 0.55011(11) 0.0706(8) Uani 1 1 d . .
H21 H 0.2150 0.0289 0.5837 0.085 Uiso 1 1 calc R U
C22 C 0.1648(3) -0.0897(3) 0.52270(11) 0.0594(7) Uani 1 1 d . .
C23 C 0.1921(3) -0.1072(3) 0.47338(11) 0.0623(7) Uani 1 1 d . .
H23 H 0.1499 -0.1784 0.4539 0.075 Uiso 1 1 calc R U
C24 C 0.2804(3) -0.0218(3) 0.45220(10) 0.0582(7) Uani 1 1 d . .
H24 H 0.2969 -0.0369 0.4188 0.070 Uiso 1 1 calc R U
C25 C 0.0679(3) -0.1836(3) 0.54529(12) 0.0850(10) Uani 1 1 d . .
H25A H 0.0322 -0.2501 0.5202 0.128 Uiso 1 1 calc R U
H25B H 0.1171 -0.2285 0.5747 0.128 Uiso 1 1 calc R U
H25C H -0.0074 -0.1321 0.5554 0.128 Uiso 1 1 calc R U
C26 C 0.1066(3) 0.2552(3) 0.30939(9) 0.0535(6) Uani 1 1 d . .
C27 C 0.0316(3) 0.3612(3) 0.28466(10) 0.0634(7) Uani 1 1 d . .
H27 H 0.0769 0.4409 0.2779 0.076 Uiso 1 1 calc R U
C28 C -0.1087(3) 0.3504(4) 0.26998(11) 0.0822(10) Uani 1 1 d . .
H28 H -0.1572 0.4230 0.2535 0.099 Uiso 1 1 calc R U
C29 C -0.1780(4) 0.2347(5) 0.27914(13) 0.0948(12) Uani 1 1 d . .
H29 H -0.2733 0.2286 0.2694 0.114 Uiso 1 1 calc R U
C30 C -0.1069(4) 0.1295(4) 0.30239(13) 0.0932(11) Uani 1 1 d . .
H30 H -0.1535 0.0499 0.3083 0.112 Uiso 1 1 calc R U
C31 C 0.0361(3) 0.1382(3) 0.31772(11) 0.0765(9) Uani 1 1 d . .
H31 H 0.0838 0.0644 0.3337 0.092 Uiso 1 1 calc R U

loop_
_atom_site_aniso_label
_atom_site_aniso_U_11
_atom_site_aniso_U_22
_atom_site_aniso_U_33
_atom_site_aniso_U_23
_atom_site_aniso_U_13
_atom_site_aniso_U_12
S1 0.0503(4) 0.0564(4) 0.0536(4) 0.0018(3) 0.0073(3) -0.0170(3)
N1 0.0461(11) 0.0534(14) 0.0530(13) 0.0084(10) 0.0060(9) -0.0056(10)
O1 0.0809(13) 0.0548(12) 0.0754(13) 0.0062(9) 0.0265(10) -0.0227(10)
O2 0.0590(11) 0.0940(16) 0.0538(11) 0.0009(10) -0.0054(9) -0.0209(10)
C1 0.052(2) 0.147(4) 0.167(4) -0.023(3) 0.017(2) 0.005(2)
C2 0.0523(17) 0.077(2) 0.085(2) -0.0225(18) 0.0082(16) 0.0002(15)
C3 0.068(2) 0.091(3) 0.071(2) -0.0086(18) -0.0059(16) 0.0132(18)
C4 0.0636(18) 0.069(2) 0.0519(16) 0.0005(14) 0.0056(13) -0.0005(15)
C5 0.0499(14) 0.0462(15) 0.0465(14) -0.0052(12) 0.0056(11) -0.0065(12)
C6 0.0590(16) 0.0475(16) 0.0600(16) 0.0018(13) 0.0130(13) -0.0063(13)
C7 0.0648(19) 0.0596(19) 0.082(2) -0.0096(16) 0.0287(16) -0.0135(15)
C8 0.0452(13) 0.0458(15) 0.0571(15) 0.0023(12) 0.0139(12) 0.0052(12)
C9 0.0555(16) 0.0650(19) 0.0622(18) 0.0042(14) 0.0196(13) 0.0027(14)
C10 0.0668(18) 0.075(2) 0.067(2) 0.0089(16) 0.0283(15) 0.0122(16)
C11 0.0718(19) 0.072(2) 0.0517(17) -0.0055(14) 0.0145(14) 0.0236(16)
C12 0.0564(15) 0.0539(17) 0.0607(17) -0.0093(13) 0.0105(13) 0.0110(13)
C13 0.0491(14) 0.0445(15) 0.0507(15) -0.0016(12) 0.0101(11) 0.0078(12)
C14 0.0489(14) 0.0409(14) 0.0570(16) -0.0028(12) 0.0051(12) -0.0032(11)
C15 0.0484(14) 0.0432(15) 0.0640(16) 0.0021(12) 0.0067(12) -0.0079(12)
C16 0.0451(14) 0.0449(16) 0.0672(18) 0.0086(13) 0.0040(12) -0.0032(12)
C17 0.0471(15) 0.0582(18) 0.0751(18) 0.0182(14) 0.0002(12) 0.0011(13)
C18 0.0511(15) 0.0470(16) 0.0688(18) 0.0084(13) -0.0025(12) -0.0070(12)
C19 0.0509(15) 0.0442(16) 0.0612(17) 0.0052(12) -0.0005(12) -0.0005(12)
C20 0.0772(19) 0.0512(18) 0.0646(19) -0.0048(14) 0.0024(14) -0.0169(14)
C21 0.087(2) 0.064(2) 0.0628(18) -0.0010(15) 0.0166(15) -0.0111(17)
C22 0.0596(16) 0.0497(17) 0.0685(19) 0.0068(14) 0.0075(13) -0.0040(13)
C23 0.0728(18) 0.0402(16) 0.0716(19) 0.0002(13) 0.0027(14) -0.0097(13)
C24 0.0728(18) 0.0430(16) 0.0587(16) 0.0028(12) 0.0088(13) -0.0047(14)
C25 0.081(2) 0.068(2) 0.107(3) 0.0132(18) 0.0192(18) -0.0181(17)
C26 0.0533(15) 0.0554(18) 0.0512(15) -0.0100(12) 0.0059(12) -0.0111(13)
C27 0.0516(16) 0.070(2) 0.0669(18) -0.0090(15) 0.0006(13) -0.0031(14)
C28 0.0554(18) 0.112(3) 0.076(2) -0.0100(19) -0.0020(15) 0.0070(19)
C29 0.059(2) 0.150(4) 0.075(2) -0.027(2) 0.0047(17) -0.023(2)
C30 0.083(2) 0.113(3) 0.082(2) -0.017(2) 0.0080(19) -0.053(2)
C31 0.073(2) 0.078(2) 0.075(2) -0.0070(16) 0.0009(15) -0.0295(17)

loop_
_atom_type_symbol
_atom_type_description
_atom_type_scat_dispersion_real
_atom_type_scat_dispersion_imag
_atom_type_scat_source
C C 0.0033 0.0016 'International Tables Vol C Tables 4.2.6.8 and 6.1.1.4'
H H 0.0000 0.0000 'International Tables Vol C Tables 4.2.6.8 and 6.1.1.4'
N N 0.0061 0.0033 'International Tables Vol C Tables 4.2.6.8 and 6.1.1.4'
O O 0.0106 0.0060 'International Tables Vol C Tables 4.2.6.8 and 6.1.1.4'
S S 0.1246 0.1234 'International Tables Vol C Tables 4.2.6.8 and 6.1.1.4'

loop_
_geom_angle_atom_site_label_1
_geom_angle_atom_site_label_2
_geom_angle_atom_site_label_3
_geom_angle
O2 S1 O1 119.96(11)
O2 S1 N1 106.06(12)
O1 S1 N1 107.23(11)
O2 S1 C5 109.07(11)
O1 S1 C5 106.84(12)
N1 S1 C5 107.05(11)
C8 N1 C17 116.5(2)
C8 N1 S1 120.38(16)
C17 N1 S1 120.86(17)
C2 C1 H1A 109.5
C2 C1 H1B 109.5
H1A C1 H1B 109.5
C2 C1 H1C 109.5
H1A C1 H1C 109.5
H1B C1 H1C 109.5
C3 C2 C7 118.0(3)
C3 C2 C1 122.2(3)
C7 C2 C1 119.9(3)
C2 C3 C4 122.3(3)
C2 C3 H3 118.9
C4 C3 H3 118.9
C3 C4 C5 119.0(3)
C3 C4 H4 120.5
C5 C4 H4 120.5
C6 C5 C4 120.6(2)
C6 C5 S1 119.97(19)
C4 C5 S1 119.37(19)
C5 C6 C7 118.9(3)
C5 C6 H6 120.6
C7 C6 H6 120.6
C6 C7 C2 121.2(3)
C6 C7 H7 119.4
C2 C7 H7 119.4
C9 C8 C13 120.9(2)
C9 C8 N1 118.3(2)
C13 C8 N1 120.7(2)
C10 C9 C8 120.8(3)
C10 C9 H9 119.6
C8 C9 H9 119.6
C9 C10 C11 119.7(3)
C9 C10 H10 120.1
C11 C10 H10 120.1
C10 C11 C12 119.8(3)
C10 C11 H11 120.1
C12 C11 H11 120.1
C11 C12 C13 122.0(3)
C11 C12 H12 119.0
C13 C12 H12 119.0
C12 C13 C8 116.7(2)
C12 C13 C14 118.9(2)
C8 C13 C14 124.4(2)
C15 C14 C13 127.0(2)
C15 C14 C26 115.8(2)
C13 C14 C26 117.1(2)
C14 C15 C16 132.1(2)
C14 C15 H15 113.9
C16 C15 H15 113.9
C18 C16 C15 121.7(2)
C18 C16 C17 119.2(2)
C15 C16 C17 119.1(2)
N1 C17 C16 115.0(2)
N1 C17 H17A 108.5
C16 C17 H17A 108.5
N1 C17 H17B 108.5
C16 C17 H17B 108.5
H17A C17 H17B 107.5
C16 C18 C19 127.7(2)
C16 C18 H18 116.1
C19 C18 H18 116.1
C24 C19 C20 116.9(2)
C24 C19 C18 122.2(2)
C20 C19 C18 120.8(2)
C19 C20 C21 121.3(3)
C19 C20 H20 119.4
C21 C20 H20 119.4
C22 C21 C20 121.7(3)
C22 C21 H21 119.1
C20 C21 H21 119.1
C21 C22 C23 117.1(3)
C21 C22 C25 121.9(3)
C23 C22 C25 121.0(3)
C22 C23 C24 121.6(3)
C22 C23 H23 119.2
C24 C23 H23 119.2
C23 C24 C19 121.3(3)
C23 C24 H24 119.3
C19 C24 H24 119.3
C22 C25 H25A 109.5
C22 C25 H25B 109.5
H25A C25 H25B 109.5
C22 C25 H25C 109.5
H25A C25 H25C 109.5
H25B C25 H25C 109.5
C31 C26 C27 117.6(3)
C31 C26 C14 121.0(3)
C27 C26 C14 121.2(2)
C28 C27 C26 120.9(3)
C28 C27 H27 119.5
C26 C27 H27 119.5
C29 C28 C27 121.0(3)
C29 C28 H28 119.5
C27 C28 H28 119.5
C30 C29 C28 119.2(3)
C30 C29 H29 120.4
C28 C29 H29 120.4
C29 C30 C31 120.9(3)
C29 C30 H30 119.6
C31 C30 H30 119.6
C26 C31 C30 120.4(3)
C26 C31 H31 119.8
C30 C31 H31 119.8

loop_
_geom_bond_atom_site_label_1
_geom_bond_atom_site_label_2
_geom_bond_distance
S1 O2 1.4173(18)
S1 O1 1.4175(18)
S1 N1 1.627(2)
S1 C5 1.753(3)
N1 C8 1.423(3)
N1 C17 1.461(3)
C1 C2 1.514(4)
C1 H1A 0.9600
C1 H1B 0.9600
C1 H1C 0.9600
C2 C3 1.361(4)
C2 C7 1.380(4)
C3 C4 1.365(4)
C3 H3 0.9300
C4 C5 1.373(3)
C4 H4 0.9300
C5 C6 1.373(3)
C6 C7 1.380(4)
C6 H6 0.9300
C7 H7 0.9300
C8 C9 1.386(3)
C8 C13 1.394(3)
C9 C10 1.363(3)
C9 H9 0.9300
C10 C11 1.370(4)
C10 H10 0.9300
C11 C12 1.382(4)
C11 H11 0.9300
C12 C13 1.391(3)
C12 H12 0.9300
C13 C14 1.484(3)
C14 C15 1.342(3)
C14 C26 1.494(3)
C15 C16 1.441(3)
C15 H15 0.9300
C16 C18 1.335(3)
C16 C17 1.495(3)
C17 H17A 0.9700
C17 H17B 0.9700
C18 C19 1.464(3)
C18 H18 0.9300
C19 C24 1.378(3)
C19 C20 1.379(3)
C20 C21 1.380(4)
C20 H20 0.9300
C21 C22 1.366(4)
C21 H21 0.9300
C22 C23 1.376(4)
C22 C25 1.504(4)
C23 C24 1.377(4)
C23 H23 0.9300
C24 H24 0.9300
C25 H25A 0.9600
C25 H25B 0.9600
C25 H25C 0.9600
C26 C31 1.374(4)
C26 C27 1.383(4)
C27 C28 1.372(4)
C27 H27 0.9300
C28 C29 1.362(5)
C28 H28 0.9300
C29 C30 1.344(5)
C29 H29 0.9300
C30 C31 1.398(4)
C30 H30 0.9300
C31 H31 0.9300

loop_
_geom_hbond_atom_site_label_D
_geom_hbond_atom_site_label_H
_geom_hbond_atom_site_label_A
_geom_hbond_distance_DH
_geom_hbond_distance_HA
_geom_hbond_distance_DA
_geom_hbond_angle_DHA
_geom_hbond_site_symmetry_A
C6 H6 O2 0.93 2.58 3.460(3) 157.8 3_666
C6 H6 O2 0.93 2.58 3.460(3) 157.8 3_666

loop_
_geom_torsion_atom_site_label_1
_geom_torsion_atom_site_label_2
_geom_torsion_atom_site_label_3
_geom_torsion_atom_site_label_4
_geom_torsion
O2 S1 N1 C8 -175.73(16)
O1 S1 N1 C8 -46.4(2)
C5 S1 N1 C8 67.92(19)
O2 S1 N1 C17 22.1(2)
O1 S1 N1 C17 151.43(17)
C5 S1 N1 C17 -94.22(19)
C7 C2 C3 C4 1.1(5)
C1 C2 C3 C4 -178.3(3)
C2 C3 C4 C5 -0.6(5)
C3 C4 C5 C6 -0.4(4)
C3 C4 C5 S1 177.0(2)
O2 S1 C5 C6 -27.7(2)
O1 S1 C5 C6 -158.7(2)
N1 S1 C5 C6 86.6(2)
O2 S1 C5 C4 154.9(2)
O1 S1 C5 C4 23.8(2)
N1 S1 C5 C4 -90.8(2)
C4 C5 C6 C7 0.9(4)
S1 C5 C6 C7 -176.5(2)
C5 C6 C7 C2 -0.3(4)
C3 C2 C7 C6 -0.6(4)
C1 C2 C7 C6 178.8(3)
C17 N1 C8 C9 -121.1(2)
S1 N1 C8 C9 76.0(3)
C17 N1 C8 C13 55.3(3)
S1 N1 C8 C13 -107.6(2)
C13 C8 C9 C10 -1.9(4)
N1 C8 C9 C10 174.5(2)
C8 C9 C10 C11 -1.0(4)
C9 C10 C11 C12 2.3(4)
C10 C11 C12 C13 -0.8(4)
C11 C12 C13 C8 -1.9(3)
C11 C12 C13 C14 176.5(2)
C9 C8 C13 C12 3.3(3)
N1 C8 C13 C12 -173.0(2)
C9 C8 C13 C14 -175.1(2)
N1 C8 C13 C14 8.7(4)
C12 C13 C14 C15 150.0(3)
C8 C13 C14 C15 -31.7(4)
C12 C13 C14 C26 -32.8(3)
C8 C13 C14 C26 145.5(2)
C13 C14 C15 C16 1.7(5)
C26 C14 C15 C16 -175.6(3)
C14 C15 C16 C18 -177.0(3)
C14 C15 C16 C17 5.2(4)
C8 N1 C17 C16 -83.1(3)
S1 N1 C17 C16 79.7(3)
C18 C16 C17 N1 -138.8(3)
C15 C16 C17 N1 39.1(3)
C15 C16 C18 C19 10.1(4)
C17 C16 C18 C19 -172.1(3)
C16 C18 C19 C24 45.3(4)
C16 C18 C19 C20 -137.9(3)
C24 C19 C20 C21 -2.2(4)
C18 C19 C20 C21 -179.2(3)
C19 C20 C21 C22 1.0(5)
C20 C21 C22 C23 0.6(4)
C20 C21 C22 C25 179.8(3)
C21 C22 C23 C24 -0.9(4)
C25 C22 C23 C24 179.9(3)
C22 C23 C24 C19 -0.3(4)
C20 C19 C24 C23 1.9(4)
C18 C19 C24 C23 178.9(2)
C15 C14 C26 C31 -42.7(3)
C13 C14 C26 C31 139.8(3)
C15 C14 C26 C27 132.5(3)
C13 C14 C26 C27 -45.0(3)
C31 C26 C27 C28 1.3(4)
C14 C26 C27 C28 -174.1(2)
C26 C27 C28 C29 -0.3(4)
C27 C28 C29 C30 -0.8(5)
C28 C29 C30 C31 0.8(5)
C27 C26 C31 C30 -1.3(4)
C14 C26 C31 C30 174.1(3)
C29 C30 C31 C26 0.2(5)
